data_2017275
loop_
_publ_author_name
'Sridhar, Balasubramanian'
'Ravikumar, Krishnan'

_publ_section_title
;
 Lamotrigine, an antiepileptic drug, and its chloride and nitrate salts
;
_journal_coeditor_code DN3123
_journal_issue 9
_journal_name_full 'Acta Crystallographica Section C'
_journal_page_first o460
_journal_page_last o464
_journal_paper_doi 10.1107/S0108270109030960
_journal_volume 65
_journal_year 2009
_chemical_formula_iupac 'C9 H7 Cl2 N5'
_chemical_formula_moiety 'C9 H7 Cl2 N5'
_chemical_formula_sum 'C9 H7 Cl2 N5'
_chemical_formula_weight 256.10
_chemical_name_common Lamotrigine
_chemical_name_systematic
;
6-(2,3-dichlorophenyl)-1,2,4-triazine-3,5-diamine
;
_space_group_IT_number 15
_symmetry_cell_setting monoclinic
_symmetry_space_group_name_Hall '-C 2yc'
_symmetry_space_group_name_H-M 'C 1 2/c 1'
_atom_sites_solution_hydrogens geom
_atom_sites_solution_primary direct
_atom_sites_solution_secondary difmap
_audit_creation_method SHELXL97
_cell_angle_alpha 90.00
_cell_angle_beta 109.172(2)
_cell_angle_gamma 90.00
_cell_formula_units_Z 8
_cell_length_a 19.136(3)
_cell_length_b 8.6409(12)
_cell_length_c 13.5549(18)
_cell_measurement_reflns_used 8111
_cell_measurement_temperature 294(2)
_cell_measurement_theta_max 27.97
_cell_measurement_theta_min 2.29
_cell_volume 2117.0(5)
_computing_cell_refinement 'SAINT (Bruker, 2001)'
_computing_data_collection 'SMART (Bruker, 2001)'
_computing_data_reduction 'SAINT (Bruker, 2001)'
_computing_molecular_graphics
;
DIAMOND (Brandenburg & Putz, 2005) and PLATON (Spek, 2009)
;
_computing_publication_material 'SHELXL97 (Sheldrick, 2008)'
_computing_structure_refinement 'SHELXL97 (Sheldrick, 2008)'
_computing_structure_solution 'SHELXS97 (Sheldrick, 2008)'
_diffrn_ambient_temperature 294(2)
_diffrn_measured_fraction_theta_full 0.999
_diffrn_measured_fraction_theta_max 0.999
_diffrn_measurement_device 'Bruker SMART APEX CCD area-detector'
_diffrn_measurement_device_type 'Bruker SMART APEX CCD area-detector'
_diffrn_measurement_method \w
_diffrn_radiation_monochromator graphite
_diffrn_radiation_source 'sealed tube'
_diffrn_radiation_type MoK\a
_diffrn_radiation_wavelength 0.71073
_diffrn_reflns_av_R_equivalents 0.0192
_diffrn_reflns_av_sigmaI/netI 0.0147
_diffrn_reflns_limit_h_max 22
_diffrn_reflns_limit_h_min -22
_diffrn_reflns_limit_k_max 10
_diffrn_reflns_limit_k_min -10
_diffrn_reflns_limit_l_max 16
_diffrn_reflns_limit_l_min -16
_diffrn_reflns_number 9654
_diffrn_reflns_theta_full 25.00
_diffrn_reflns_theta_max 25.00
_diffrn_reflns_theta_min 2.25
_diffrn_standards_number 0
_exptl_absorpt_coefficient_mu 0.590
_exptl_absorpt_correction_type none
_exptl_crystal_colour colourless
_exptl_crystal_density_diffrn 1.607
_exptl_crystal_density_method 'not measured'
_exptl_crystal_description block
_exptl_crystal_F_000 1040
_exptl_crystal_size_max 0.21
_exptl_crystal_size_mid 0.11
_exptl_crystal_size_min 0.07
_refine_diff_density_max 0.345
_refine_diff_density_min -0.201
_refine_ls_extinction_method none
_refine_ls_goodness_of_fit_ref 1.046
_refine_ls_hydrogen_treatment mixed
_refine_ls_matrix_type full
_refine_ls_number_parameters 161
_refine_ls_number_reflns 1869
_refine_ls_number_restraints 0
_refine_ls_restrained_S_all 1.046
_refine_ls_R_factor_all 0.0292
_refine_ls_R_factor_gt 0.0281
_refine_ls_shift/su_max 0.002
_refine_ls_shift/su_mean 0.000
_refine_ls_structure_factor_coef Fsqd
_refine_ls_weighting_details 'calc w = 1/[\s^2^(Fo^2^)+(0.0489P)^2^+1.6016P] where P=(Fo^2^+2Fc^2^)/3'
_refine_ls_weighting_scheme calc
_refine_ls_wR_factor_gt 0.0807
_refine_ls_wR_factor_ref 0.0818
_reflns_number_gt 1785
_reflns_number_total 1869
_reflns_threshold_expression I>2\s(I)
_cod_data_source_file dn3123.cif
_cod_data_source_block I
_cod_original_sg_symbol_H-M 'C 2/c'
_cod_database_code 2017275
_cod_database_fobs_code 2017275

loop_
_symmetry_equiv_pos_as_xyz
'x, y, z'
'-x, y, -z+1/2'
'x+1/2, y+1/2, z'
'-x+1/2, y+1/2, -z+1/2'
'-x, -y, -z'
'x, -y, z-1/2'
'-x+1/2, -y+1/2, -z'
'x+1/2, -y+1/2, z-1/2'

loop_
_atom_site_type_symbol
_atom_site_label
_atom_site_fract_x
_atom_site_fract_y
_atom_site_fract_z
_atom_site_U_iso_or_equiv
_atom_site_adp_type
_atom_site_calc_flag
_atom_site_refinement_flags
_atom_site_occupancy
_atom_site_disorder_assembly
_atom_site_disorder_group
C C1 0.90356(9) 0.18792(19) 0.02977(11) 0.0323(3) Uani d . 1 . .
C C2 0.97759(9) 0.19888(18) 0.09308(11) 0.0322(3) Uani d . 1 . .
C C3 1.01725(9) 0.06717(19) 0.13631(12) 0.0343(4) Uani d . 1 . .
C C4 0.98390(10) -0.07678(19) 0.11757(13) 0.0395(4) Uani d . 1 . .
H H4 1.0106 -0.1649 0.1468 0.047 Uiso calc R 1 . .
C C5 0.91100(11) -0.0891(2) 0.05540(14) 0.0435(4) Uani d . 1 . .
H H5 0.8885 -0.1858 0.0428 0.052 Uiso calc R 1 . .
C C6 0.87094(10) 0.0419(2) 0.01153(13) 0.0387(4) Uani d . 1 . .
H H6 0.8218 0.0322 -0.0305 0.046 Uiso calc R 1 . .
C C7 0.85971(8) 0.32755(19) -0.01719(11) 0.0321(3) Uani d . 1 . .
C C8 0.78227(9) 0.57302(18) -0.10430(12) 0.0320(3) Uani d . 1 . .
C C9 0.83559(8) 0.43671(18) 0.04445(12) 0.0321(3) Uani d . 1 . .
N N1 0.83969(8) 0.34528(17) -0.11885(10) 0.0379(3) Uani d . 1 . .
N N2 0.79947(8) 0.46909(17) -0.16605(10) 0.0389(3) Uani d . 1 . .
N N3 0.74525(9) 0.69972(19) -0.14875(13) 0.0435(4) Uani d . 1 . .
H H3N 0.7302(12) 0.710(3) -0.211(2) 0.054(6) Uiso d . 1 . .
H H4N 0.7319(11) 0.764(3) -0.1111(17) 0.048(6) Uiso d . 1 . .
N N4 0.79845(7) 0.56192(15) 0.00028(10) 0.0323(3) Uani d . 1 . .
N N5 0.84784(10) 0.4120(2) 0.14622(12) 0.0493(4) Uani d . 1 . .
H H5N 0.8311(11) 0.472(3) 0.1809(16) 0.047(6) Uiso d . 1 . .
H H6N 0.8731(13) 0.334(3) 0.1748(17) 0.056(6) Uiso d . 1 . .
Cl Cl1 1.02059(2) 0.37772(5) 0.11260(3) 0.04626(16) Uani d . 1 . .
Cl Cl2 1.10963(2) 0.07839(5) 0.21190(3) 0.04507(16) Uani d . 1 . .

loop_
_atom_site_aniso_label
_atom_site_aniso_U_11
_atom_site_aniso_U_22
_atom_site_aniso_U_33
_atom_site_aniso_U_12
_atom_site_aniso_U_13
_atom_site_aniso_U_23
C1 0.0370(8) 0.0368(8) 0.0253(7) 0.0002(7) 0.0134(6) -0.0038(6)
C2 0.0391(8) 0.0335(8) 0.0258(7) -0.0026(6) 0.0130(6) -0.0033(6)
C3 0.0396(9) 0.0411(9) 0.0237(7) 0.0038(7) 0.0124(6) -0.0006(6)
C4 0.0543(10) 0.0358(9) 0.0323(9) 0.0051(7) 0.0195(8) 0.0011(6)
C5 0.0570(11) 0.0345(9) 0.0452(10) -0.0083(8) 0.0254(8) -0.0069(7)
C6 0.0411(9) 0.0416(9) 0.0351(8) -0.0035(7) 0.0150(7) -0.0067(7)
C7 0.0332(8) 0.0371(8) 0.0254(7) -0.0008(6) 0.0089(6) -0.0016(6)
C8 0.0321(8) 0.0362(8) 0.0255(7) -0.0055(6) 0.0065(6) 0.0006(6)
C9 0.0324(8) 0.0382(8) 0.0242(7) 0.0013(6) 0.0072(6) -0.0007(6)
N1 0.0463(8) 0.0411(8) 0.0259(6) 0.0013(6) 0.0113(6) -0.0026(6)
N2 0.0490(8) 0.0421(8) 0.0235(6) 0.0020(6) 0.0090(6) 0.0007(6)
N3 0.0566(9) 0.0425(9) 0.0288(8) 0.0087(7) 0.0104(7) 0.0065(7)
N4 0.0361(7) 0.0345(7) 0.0249(6) 0.0011(5) 0.0081(5) -0.0010(5)
N5 0.0682(11) 0.0558(10) 0.0238(7) 0.0284(9) 0.0149(7) 0.0048(7)
Cl1 0.0458(3) 0.0374(3) 0.0474(3) -0.00772(17) 0.0043(2) 0.00096(17)
Cl2 0.0420(3) 0.0557(3) 0.0320(2) 0.01011(18) 0.00471(18) -0.00203(17)

loop_
_atom_type_symbol
_atom_type_description
_atom_type_scat_dispersion_real
_atom_type_scat_dispersion_imag
_atom_type_scat_source
C C 0.0033 0.0016 'International Tables Vol C Tables 4.2.6.8 and 6.1.1.4'
H H 0.0000 0.0000 'International Tables Vol C Tables 4.2.6.8 and 6.1.1.4'
N N 0.0061 0.0033 'International Tables Vol C Tables 4.2.6.8 and 6.1.1.4'
Cl Cl 0.1484 0.1585 'International Tables Vol C Tables 4.2.6.8 and 6.1.1.4'

loop_
_geom_angle_atom_site_label_1
_geom_angle_atom_site_label_2
_geom_angle_atom_site_label_3
_geom_angle_site_symmetry_1
_geom_angle_site_symmetry_3
_geom_angle
_geom_angle_publ_flag
C6 C1 C2 . . 118.36(15) ?
C6 C1 C7 . . 120.10(14) ?
C2 C1 C7 . . 121.54(14) ?
C3 C2 C1 . . 120.50(14) ?
C3 C2 Cl1 . . 120.12(12) ?
C1 C2 Cl1 . . 119.32(12) ?
C4 C3 C2 . . 120.33(15) ?
C4 C3 Cl2 . . 118.63(13) ?
C2 C3 Cl2 . . 121.01(13) ?
C5 C4 C3 . . 119.72(16) ?
C5 C4 H4 . . 120.1 ?
C3 C4 H4 . . 120.1 ?
C4 C5 C6 . . 120.37(16) ?
C4 C5 H5 . . 119.8 ?
C6 C5 H5 . . 119.8 ?
C5 C6 C1 . . 120.71(16) ?
C5 C6 H6 . . 119.6 ?
C1 C6 H6 . . 119.6 ?
N1 C7 C9 . . 119.77(14) ?
N1 C7 C1 . . 118.22(13) ?
C9 C7 C1 . . 121.91(13) ?
N3 C8 N2 . . 118.05(15) ?
N3 C8 N4 . . 115.87(15) ?
N2 C8 N4 . . 126.08(15) ?
N4 C9 N5 . . 118.85(15) ?
N4 C9 C7 . . 120.12(14) ?
N5 C9 C7 . . 120.99(15) ?
C7 N1 N2 . . 120.96(13) ?
C8 N2 N1 . . 116.98(13) ?
C8 N3 H3N . . 121.4(16) ?
C8 N3 H4N . . 119.1(14) ?
H3N N3 H4N . . 119(2) ?
C9 N4 C8 . . 115.86(13) ?
C9 N5 H5N . . 121.1(15) ?
C9 N5 H6N . . 118.7(15) ?
H5N N5 H6N . . 120(2) ?

loop_
_geom_bond_atom_site_label_1
_geom_bond_atom_site_label_2
_geom_bond_site_symmetry_2
_geom_bond_distance
_geom_bond_publ_flag
C1 C6 . 1.393(2) ?
C1 C2 . 1.398(2) ?
C1 C7 . 1.488(2) ?
C2 C3 . 1.387(2) ?
C2 Cl1 . 1.7298(16) ?
C3 C4 . 1.383(2) ?
C3 Cl2 . 1.7305(17) ?
C4 C5 . 1.377(3) ?
C4 H4 . 0.9300 ?
C5 C6 . 1.387(3) ?
C5 H5 . 0.9300 ?
C6 H6 . 0.9300 ?
C7 N1 . 1.312(2) ?
C7 C9 . 1.433(2) ?
C8 N3 . 1.335(2) ?
C8 N2 . 1.340(2) ?
C8 N4 . 1.351(2) ?
C9 N4 . 1.325(2) ?
C9 N5 . 1.338(2) ?
N1 N2 . 1.350(2) ?
N3 H3N . 0.80(2) ?
N3 H4N . 0.85(2) ?
N5 H5N . 0.83(2) ?
N5 H6N . 0.85(3) ?

loop_
_geom_hbond_atom_site_label_D
_geom_hbond_atom_site_label_H
_geom_hbond_atom_site_label_A
_geom_hbond_site_symmetry_A
_geom_hbond_distance_DH
_geom_hbond_distance_HA
_geom_hbond_distance_DA
_geom_hbond_angle_DHA
N3 H3N N1 4_654 0.80(2) 2.54(2) 3.284(2) 155(2)
N3 H4N N4 7_665 0.85(2) 2.33(2) 3.178(2) 176.7(19)
N5 H5N N2 6_566 0.83(2) 2.40(2) 3.152(2) 151.3(19)
N5 H6N Cl2 2_755 0.85(3) 2.65(2) 3.4121(18) 151(2)

loop_
_geom_torsion_atom_site_label_1
_geom_torsion_atom_site_label_2
_geom_torsion_atom_site_label_3
_geom_torsion_atom_site_label_4
_geom_torsion_site_symmetry_1
_geom_torsion_site_symmetry_2
_geom_torsion_site_symmetry_3
_geom_torsion_site_symmetry_4
_geom_torsion
_geom_torsion_publ_flag
C6 C1 C2 C3 . . . . 0.1(2) ?
C7 C1 C2 C3 . . . . 179.75(13) ?
C6 C1 C2 Cl1 . . . . 177.32(11) ?
C7 C1 C2 Cl1 . . . . -2.99(19) ?
C1 C2 C3 C4 . . . . -0.2(2) ?
Cl1 C2 C3 C4 . . . . -177.48(12) ?
C1 C2 C3 Cl2 . . . . 178.22(11) ?
Cl1 C2 C3 Cl2 . . . . 0.98(18) ?
C2 C3 C4 C5 . . . . 0.2(2) ?
Cl2 C3 C4 C5 . . . . -178.30(12) ?
C3 C4 C5 C6 . . . . 0.0(3) ?
C4 C5 C6 C1 . . . . -0.2(3) ?
C2 C1 C6 C5 . . . . 0.2(2) ?
C7 C1 C6 C5 . . . . -179.53(15) ?
C6 C1 C7 N1 . . . . -68.7(2) ?
C2 C1 C7 N1 . . . . 111.63(17) ?
C6 C1 C7 C9 . . . . 107.69(18) ?
C2 C1 C7 C9 . . . . -72.0(2) ?
N1 C7 C9 N4 . . . . -5.6(2) ?
C1 C7 C9 N4 . . . . 178.08(14) ?
N1 C7 C9 N5 . . . . 172.17(17) ?
C1 C7 C9 N5 . . . . -4.2(2) ?
C9 C7 N1 N2 . . . . 3.1(2) ?
C1 C7 N1 N2 . . . . 179.60(14) ?
N3 C8 N2 N1 . . . . 177.19(15) ?
N4 C8 N2 N1 . . . . -3.3(2) ?
C7 N1 N2 C8 . . . . 1.0(2) ?
N5 C9 N4 C8 . . . . -174.33(15) ?
C7 C9 N4 C8 . . . . 3.5(2) ?
N3 C8 N4 C9 . . . . -179.57(14) ?
N2 C8 N4 C9 . . . . 0.9(2) ?

loop_
_cod_related_entry_id
_cod_related_entry_database
_cod_related_entry_code
1 ChemSpider 3741
